data_7717021
loop_
_publ_author_name
'Yang, Jeannine'
'Soep, Cl&#xe9;ment'
'Fort&#xe9;, J&#xe9;r&#xe9;my'
'Dossmann, H&#xe9;lo&#xef;se'
'Bertrand, Beno&#xee;t'

_publ_section_title
;
 Post-metallation functionalization of the [(C^C)Au(P^P)]<sup>+</sup>
 scaffold through a hydrothiolation reaction.
;
_journal_issue 39
_journal_name_full 'Dalton transactions (Cambridge, England : 2003)'
_journal_page_first 16144
_journal_page_last 16148
_journal_paper_doi 10.1039/d4dt02092h
_journal_volume 53
_journal_year 2024
_chemical_formula_moiety 'C47.5 H50.5 Au O0.75 P2 S0.75 +, F6 P -'
_chemical_formula_sum 'C47.5 H50.5 Au F6 O0.75 P3 S0.75'
_chemical_formula_weight 1061.30
_space_group_crystal_system triclinic
_space_group_IT_number 2
_space_group_name_Hall '-P 1'
_space_group_name_H-M_alt 'P -1'
_atom_sites_solution_hydrogens mixed
_atom_sites_solution_primary dual
_audit_creation_date 2024-08-21
_audit_creation_method
;
Olex2 1.5
(compiled 2021.12.09 svn.r5202d8cf for OlexSys, GUI svn.r6439)
;
_audit_update_record
;
2024-08-21 deposited with the CCDC.	2024-09-13 downloaded from the CCDC.
;
_cell_angle_alpha 100.7210(10)
_cell_angle_beta 92.650(2)
_cell_angle_gamma 91.870(2)
_cell_formula_units_Z 2
_cell_length_a 9.9276(9)
_cell_length_b 10.8859(10)
_cell_length_c 22.748(2)
_cell_measurement_reflns_used 9986
_cell_measurement_temperature 200
_cell_measurement_theta_max 25.90
_cell_measurement_theta_min 2.20
_cell_volume 2410.8(4)
_computing_cell_refinement 'SAINT V8.40B (?, 2016)'
_computing_data_collection 'Bruker APEX3'
_computing_data_reduction 'SAINT V8.40B (?, 2016)'
_computing_molecular_graphics 'Olex2 1.5 (Dolomanov et al., 2009)'
_computing_publication_material 'Olex2 1.5 (Dolomanov et al., 2009)'
_computing_structure_refinement 'SHELXL 2018/3 (Sheldrick, 2015)'
_computing_structure_solution 'SHELXT 2018/2 (Sheldrick, 2018)'
_diffrn_ambient_temperature 200
_diffrn_measured_fraction_theta_full 0.999
_diffrn_measured_fraction_theta_max 0.993
_diffrn_measurement_device_type 'Bruker APEX-II CCD'
_diffrn_measurement_method '\f and \w scans'
_diffrn_radiation_type MoK\a
_diffrn_radiation_wavelength 0.71073
_diffrn_reflns_av_R_equivalents 0.0509
_diffrn_reflns_av_unetI/netI 0.0671
_diffrn_reflns_Laue_measured_fraction_full 0.999
_diffrn_reflns_Laue_measured_fraction_max 0.993
_diffrn_reflns_limit_h_max 13
_diffrn_reflns_limit_h_min -13
_diffrn_reflns_limit_k_max 14
_diffrn_reflns_limit_k_min -12
_diffrn_reflns_limit_l_max 31
_diffrn_reflns_limit_l_min -30
_diffrn_reflns_number 36442
_diffrn_reflns_point_group_measured_fraction_full 0.999
_diffrn_reflns_point_group_measured_fraction_max 0.993
_diffrn_reflns_theta_full 25.242
_diffrn_reflns_theta_max 29.024
_diffrn_reflns_theta_min 1.906
_diffrn_source 'fine-focus sealed tube'
_diffrn_source_current 30.0
_diffrn_source_power 1.35
_diffrn_source_voltage 45.0
_diffrn_standards_number 0
_exptl_absorpt_coefficient_mu 3.239
_exptl_absorpt_correction_T_max 0.7458
_exptl_absorpt_correction_T_min 0.5711
_exptl_absorpt_correction_type multi-scan
_exptl_absorpt_process_details
;
SADABS-2016/2 (Bruker,2016/2) was used for absorption correction.
wR2(int) was 0.0699 before and 0.0462 after correction.
The Ratio of minimum to maximum transmission is 0.7658.
The \l/2 correction factor is Not present.
;
_exptl_crystal_density_diffrn 1.462
_exptl_crystal_density_method 'not measured'
_exptl_crystal_description plate
_exptl_crystal_F_000 1063
_exptl_crystal_size_max 0.3
_exptl_crystal_size_mid 0.2
_exptl_crystal_size_min 0.1
_refine_diff_density_max 2.632
_refine_diff_density_min -3.459
_refine_diff_density_rms 0.176
_refine_ls_extinction_method none
_refine_ls_goodness_of_fit_ref 1.213
_refine_ls_hydrogen_treatment constr
_refine_ls_matrix_type full
_refine_ls_number_parameters 688
_refine_ls_number_reflns 12779
_refine_ls_number_restraints 506
_refine_ls_restrained_S_all 1.210
_refine_ls_R_factor_all 0.0936
_refine_ls_R_factor_gt 0.0699
_refine_ls_shift/su_max 0.001
_refine_ls_shift/su_mean 0.000
_refine_ls_structure_factor_coef Fsqd
_refine_ls_weighting_details 'w=1/[\s^2^(Fo^2^)+(0.0600P)^2^+14.0574P] where P=(Fo^2^+2Fc^2^)/3'
_refine_ls_weighting_scheme calc
_refine_ls_wR_factor_gt 0.1643
_refine_ls_wR_factor_ref 0.1727
_reflns_Friedel_coverage 0.000
_reflns_number_gt 10245
_reflns_number_total 12779
_reflns_threshold_expression 'I > 2\s(I)'
_cod_data_source_file d4dt02092h2.cif
_cod_data_source_block 2e
_cod_depositor_comments 'Adding full bibliography for 7717019--7717022.cif.'
_cod_original_cell_volume 2410.7(4)
_cod_original_formula_sum 'C47.50 H50.50 Au F6 O0.75 P3 S0.75'
_cod_database_code 7717021
_shelx_shelxl_version_number 2018/3
_shelx_space_group_comment
;
The symmetry employed for this shelxl refinement is uniquely defined
by the following loop, which should always be used as a source of
symmetry information in preference to the above space-group names.
They are only intended as comments.
;
_olex2_submission_special_instructions 'No special instructions were received'

loop_
_space_group_symop_operation_xyz
'x, y, z'
'-x, -y, -z'

loop_
_atom_site_label
_atom_site_type_symbol
_atom_site_fract_x
_atom_site_fract_y
_atom_site_fract_z
_atom_site_U_iso_or_equiv
_atom_site_adp_type
_atom_site_occupancy
_atom_site_site_symmetry_order
_atom_site_calc_flag
_atom_site_refinement_flags_posn
_atom_site_refinement_flags_adp
_atom_site_refinement_flags_occupancy
_atom_site_disorder_assembly
_atom_site_disorder_group
Au1 Au 0.71161(3) 0.33370(3) 0.29231(2) 0.03167(10) Uani 1 1 d . . . . .
S1 S 0.7472(4) 0.0067(3) 0.17556(14) 0.0521(8) Uani 0.75 1 d . . P . .
P1 P 0.5454(2) 0.16753(18) 0.27743(9) 0.0341(4) Uani 1 1 d . . . . .
P2 P 0.7154(2) 0.2888(2) 0.18583(10) 0.0398(5) Uani 1 1 d D . . . .
C1 C 0.8546(8) 0.4831(6) 0.3086(3) 0.0305(15) Uani 1 1 d . . . . .
C2 C 0.9145(8) 0.5370(7) 0.2665(4) 0.0389(18) Uani 1 1 d . . . . .
H2 H 0.893952 0.504019 0.225267 0.047 Uiso 1 1 calc R U . . .
C3 C 1.0067(9) 0.6409(8) 0.2827(4) 0.047(2) Uani 1 1 d . . . . .
C4 C 1.0734(13) 0.7001(11) 0.2351(5) 0.066(3) Uani 1 1 d D U . . .
C8 C 1.0346(9) 0.6843(8) 0.3434(4) 0.050(2) Uani 1 1 d . . . . .
H8 H 1.097096 0.753160 0.355865 0.060 Uiso 1 1 calc R U . . .
C9 C 0.9742(9) 0.6303(8) 0.3860(4) 0.047(2) Uani 1 1 d . . . . .
H9 H 0.995888 0.662499 0.427244 0.056 Uiso 1 1 calc R U . . .
C10 C 0.8812(7) 0.5286(7) 0.3698(4) 0.0349(17) Uani 1 1 d . . . . .
C11 C 0.8091(7) 0.4666(7) 0.4114(3) 0.0337(16) Uani 1 1 d . . . . .
C12 C 0.8225(9) 0.4975(9) 0.4733(4) 0.048(2) Uani 1 1 d . . . . .
H12 H 0.886223 0.561714 0.491670 0.057 Uiso 1 1 calc R U . . .
C13 C 0.7459(9) 0.4374(10) 0.5084(4) 0.050(2) Uani 1 1 d . . . . .
H13 H 0.757527 0.461275 0.550709 0.059 Uiso 1 1 calc R U . . .
C14 C 0.6505(9) 0.3415(8) 0.4840(4) 0.0394(18) Uani 1 1 d . . . . .
C15 C 0.5642(10) 0.2733(9) 0.5235(4) 0.051(2) Uani 1 1 d . U . . .
C16 C 0.5363(17) 0.3685(13) 0.5819(6) 0.098(4) Uani 1 1 d . U . . .
H16A H 0.484444 0.437078 0.571253 0.147 Uiso 1 1 calc R U . . .
H16B H 0.484759 0.325845 0.608402 0.147 Uiso 1 1 calc R U . . .
H16C H 0.622277 0.402320 0.602388 0.147 Uiso 1 1 calc R U . . .
C17 C 0.4293(14) 0.2296(17) 0.4945(7) 0.102(5) Uani 1 1 d . U . . .
H17A H 0.382843 0.300692 0.483409 0.153 Uiso 1 1 calc R U . . .
H17B H 0.440627 0.166533 0.458418 0.153 Uiso 1 1 calc R U . . .
H17C H 0.375780 0.192803 0.522442 0.153 Uiso 1 1 calc R U . . .
C18 C 0.6424(16) 0.1722(14) 0.5419(7) 0.096(4) Uani 1 1 d . U . . .
H18A H 0.729723 0.206924 0.560649 0.144 Uiso 1 1 calc R U . . .
H18B H 0.592234 0.134516 0.570637 0.144 Uiso 1 1 calc R U . . .
H18C H 0.657081 0.108246 0.506614 0.144 Uiso 1 1 calc R U . . .
C19 C 0.6380(8) 0.3107(7) 0.4211(3) 0.0332(16) Uani 1 1 d . . . . .
H19 H 0.574795 0.246268 0.402342 0.040 Uiso 1 1 calc R U . . .
C20 C 0.7146(7) 0.3713(6) 0.3868(3) 0.0275(15) Uani 1 1 d . . . . .
C21 C 0.5999(8) 0.0263(7) 0.3003(4) 0.0360(17) Uani 1 1 d . . . . .
C22 C 0.7202(9) 0.0294(8) 0.3346(4) 0.0417(19) Uani 1 1 d . . . . .
H22 H 0.770096 0.106212 0.348188 0.050 Uiso 1 1 calc R U . . .
C23 C 0.7662(11) -0.0810(9) 0.3486(4) 0.054(2) Uani 1 1 d . . . . .
H23 H 0.847773 -0.080193 0.372225 0.065 Uiso 1 1 calc R U . . .
C24 C 0.6925(11) -0.1935(9) 0.3280(5) 0.057(3) Uani 1 1 d . . . . .
H24 H 0.724779 -0.269076 0.337414 0.069 Uiso 1 1 calc R U . . .
C25 C 0.5760(11) -0.1957(8) 0.2948(5) 0.055(2) Uani 1 1 d . . . . .
H25 H 0.526509 -0.272749 0.281364 0.065 Uiso 1 1 calc R U . . .
C26 C 0.5284(10) -0.0878(8) 0.2802(5) 0.049(2) Uani 1 1 d . . . . .
H26 H 0.446754 -0.090524 0.256380 0.058 Uiso 1 1 calc R U . . .
C27 C 0.3356(10) 0.3254(9) 0.3048(5) 0.052(2) Uani 1 1 d . . . . .
H27 H 0.388377 0.382358 0.287533 0.062 Uiso 1 1 calc R U . . .
C28 C 0.2103(12) 0.3597(10) 0.3256(6) 0.067(3) Uani 1 1 d . . . . .
H28 H 0.176527 0.438471 0.321494 0.080 Uiso 1 1 calc R U . . .
C29 C 0.1363(11) 0.2795(11) 0.3520(6) 0.066(3) Uani 1 1 d . . . . .
H29 H 0.050897 0.302907 0.366556 0.079 Uiso 1 1 calc R U . . .
C30 C 0.1837(11) 0.1655(11) 0.3576(6) 0.072(3) Uani 1 1 d . . . . .
H30 H 0.131276 0.110527 0.376241 0.087 Uiso 1 1 calc R U . . .
C31 C 0.3085(10) 0.1294(9) 0.3363(6) 0.063(3) Uani 1 1 d . . . . .
H31 H 0.340758 0.050252 0.340688 0.075 Uiso 1 1 calc R U . . .
C32 C 0.3856(8) 0.2078(7) 0.3089(4) 0.0383(18) Uani 1 1 d . . . . .
C33 C 0.5087(8) 0.1238(8) 0.1966(4) 0.0430(18) Uani 1 1 d D U . . .
H33A H 0.465564 0.038629 0.187212 0.052 Uiso 0.75 1 calc R U P A 1
H33B H 0.444082 0.182300 0.183789 0.052 Uiso 0.75 1 calc R U P A 1
H33 H 0.437284 0.064427 0.181527 0.052 Uiso 0.25 1 calc R U P B 2
C35 C 0.6119(11) 0.3886(10) 0.1497(4) 0.053(2) Uani 1 1 d . . . . .
C36 C 0.5370(16) 0.3426(13) 0.0956(5) 0.087(4) Uani 1 1 d . . . . .
H36 H 0.539620 0.256837 0.077418 0.104 Uiso 1 1 calc R U . . .
C37 C 0.459(2) 0.4231(16) 0.0686(7) 0.112(6) Uani 1 1 d . . . . .
H37 H 0.407281 0.391702 0.032429 0.135 Uiso 1 1 calc R U . . .
C38 C 0.457(2) 0.5461(17) 0.0938(7) 0.111(6) Uani 1 1 d . . . . .
H38 H 0.408579 0.601327 0.073854 0.134 Uiso 1 1 calc R U . . .
C39 C 0.5271(15) 0.5929(13) 0.1491(6) 0.084(4) Uani 1 1 d . . . . .
H39 H 0.520440 0.678105 0.167603 0.101 Uiso 1 1 calc R U . . .
C40 C 0.6046(13) 0.5153(11) 0.1764(5) 0.068(3) Uani 1 1 d . . . . .
H40 H 0.653432 0.547170 0.213242 0.082 Uiso 1 1 calc R U . . .
C47 C 0.8248(15) -0.0353(13) 0.1051(7) 0.066(3) Uani 0.75 1 d D U P F .
H47A H 0.857617 0.043248 0.093530 0.079 Uiso 0.4 1 calc R U P C 1
H47B H 0.905389 -0.082827 0.112236 0.079 Uiso 0.4 1 calc R U P C 1
H47C H 0.809337 0.031936 0.081952 0.079 Uiso 0.35 1 calc R U P D 2
H47D H 0.923420 -0.037139 0.113431 0.079 Uiso 0.35 1 calc R U P D 2
P3A P 0.2880(5) -0.1073(5) 0.0676(2) 0.0673(13) Uani 0.625 1 d . . P E 1
F1A F 0.3588(11) 0.0245(11) 0.0746(4) 0.074(3) Uani 0.625 1 d . . P E 1
F2A F 0.1612(14) -0.0648(15) 0.0369(6) 0.111(5) Uani 0.625 1 d . . P E 1
F3A F 0.2203(16) -0.2372(14) 0.0622(7) 0.122(5) Uani 0.625 1 d . . P E 1
F4A F 0.4199(15) -0.1486(12) 0.0966(9) 0.147(8) Uani 0.625 1 d D . P E 1
F5A F 0.2302(18) -0.0638(15) 0.1306(6) 0.120(5) Uani 0.625 1 d . . P E 1
F6A F 0.3450(18) -0.1417(17) 0.0037(6) 0.141(7) Uani 0.625 1 d . . P E 1
O1A O 0.670(2) -0.212(2) 0.0666(11) 0.101(5) Uani 0.4 1 d D U P F 1
H1A H 0.587717 -0.230841 0.068646 0.152 Uiso 0.4 1 d DR U P F 1
C5A C 1.059(4) 0.8439(19) 0.2492(19) 0.102(12) Uani 0.5 1 d D U P G 1
H5AA H 0.966044 0.863456 0.239039 0.154 Uiso 0.5 1 calc R U P G 1
H5AB H 1.121149 0.883811 0.225548 0.154 Uiso 0.5 1 calc R U P G 1
H5AC H 1.080396 0.875249 0.291960 0.154 Uiso 0.5 1 calc R U P G 1
C6A C 1.220(3) 0.677(4) 0.236(2) 0.124(14) Uani 0.5 1 d D U P G 1
H6AA H 1.260078 0.709907 0.276734 0.186 Uiso 0.5 1 calc R U P G 1
H6AB H 1.263402 0.720101 0.207531 0.186 Uiso 0.5 1 calc R U P G 1
H6AC H 1.233242 0.587361 0.225926 0.186 Uiso 0.5 1 calc R U P G 1
C7A C 1.014(5) 0.655(4) 0.1728(12) 0.118(14) Uani 0.5 1 d D U P G 1
H7AA H 0.995158 0.564352 0.166389 0.178 Uiso 0.5 1 calc R U P G 1
H7AB H 1.078113 0.673675 0.143804 0.178 Uiso 0.5 1 calc R U P G 1
H7AC H 0.929937 0.697159 0.167289 0.178 Uiso 0.5 1 calc R U P G 1
C34A C 0.6348(10) 0.1263(9) 0.1619(5) 0.041(2) Uani 0.75 1 d D U P H 1
H34A H 0.608513 0.112343 0.118172 0.049 Uiso 0.75 1 calc R U P H 1
C41B C 0.888(2) 0.274(6) 0.1651(17) 0.103(7) Uani 0.35 1 d D U P H 1
C42B C 0.925(3) 0.307(5) 0.1123(16) 0.108(7) Uani 0.35 1 d D U P H 1
H42B H 0.862824 0.345018 0.089088 0.130 Uiso 0.35 1 calc R U P H 1
C43B C 1.054(3) 0.284(5) 0.0936(15) 0.114(6) Uani 0.35 1 d D U P H 1
H43B H 1.080957 0.307489 0.057609 0.137 Uiso 0.35 1 calc R U P H 1
C44B C 1.143(3) 0.227(5) 0.1273(17) 0.113(7) Uani 0.35 1 d D U P H 1
H44B H 1.231163 0.210366 0.113856 0.136 Uiso 0.35 1 calc R U P H 1
C45B C 1.106(3) 0.194(5) 0.1803(16) 0.107(7) Uani 0.35 1 d D U P H 1
H45B H 1.166619 0.151225 0.202367 0.129 Uiso 0.35 1 calc R U P H 1
C46B C 0.980(3) 0.224(6) 0.2007(17) 0.097(7) Uani 0.35 1 d D U P H 1
H46B H 0.956562 0.210102 0.239018 0.116 Uiso 0.35 1 calc R U P H 1
C48A C 0.746(4) -0.109(3) 0.0524(11) 0.084(4) Uani 0.4 1 d D U P F 1
H48A H 0.683241 -0.053638 0.035871 0.101 Uiso 0.4 1 calc R U P F 1
H48B H 0.808092 -0.141378 0.021027 0.101 Uiso 0.4 1 calc R U P F 1
O1B O 0.663(3) -0.118(3) 0.0373(13) 0.095(5) Uani 0.35 1 d D U P F 2
H1B H 0.613470 -0.109093 0.065579 0.143 Uiso 0.35 1 d R U P F 2
C01Q C 1.141(4) 0.829(3) 0.2625(18) 0.094(11) Uani 0.5 1 d D U P G 2
H01A H 1.072503 0.884377 0.281349 0.142 Uiso 0.5 1 calc R U P G 2
H01B H 1.180838 0.865782 0.230815 0.142 Uiso 0.5 1 calc R U P G 2
H01C H 1.211063 0.819147 0.292623 0.142 Uiso 0.5 1 calc R U P G 2
C9A C 1.168(4) 0.609(3) 0.206(2) 0.119(14) Uani 0.5 1 d D U P G 2
H9AA H 1.123124 0.526205 0.195350 0.179 Uiso 0.5 1 calc R U P G 2
H9AB H 1.246797 0.606397 0.233117 0.179 Uiso 0.5 1 calc R U P G 2
H9AC H 1.198052 0.635208 0.169201 0.179 Uiso 0.5 1 calc R U P G 2
C34B C 0.5807(18) 0.1740(18) 0.1588(11) 0.056(4) Uani 0.25 1 d D U P H 2
H34B H 0.561078 0.149330 0.116922 0.067 Uiso 0.25 1 calc R U P H 2
C41A C 0.8761(12) 0.285(2) 0.1516(7) 0.063(5) Uani 0.65 1 d D . P H 2
C42A C 0.8881(15) 0.318(3) 0.0958(8) 0.098(6) Uani 0.65 1 d D U P H 2
H42A H 0.814428 0.352918 0.077260 0.118 Uiso 0.65 1 calc R U P H 2
C43 C 0.963(3) 0.720(3) 0.1909(14) 0.091(10) Uani 0.5 1 d D U P G 2
H43A H 0.899546 0.647247 0.183228 0.136 Uiso 0.5 1 calc R U P G 2
H43C H 1.002174 0.730699 0.153290 0.136 Uiso 0.5 1 calc R U P G 2
H43D H 0.915139 0.795084 0.207232 0.136 Uiso 0.5 1 calc R U P G 2
C43A C 1.0093(17) 0.300(3) 0.0674(9) 0.117(6) Uani 0.65 1 d D U P H 2
H43E H 1.012048 0.299449 0.025589 0.140 Uiso 0.65 1 calc R U P H 2
C44A C 1.1259(18) 0.284(3) 0.1006(10) 0.120(7) Uani 0.65 1 d D U P H 2
H44A H 1.212597 0.297801 0.086448 0.144 Uiso 0.65 1 calc R U P H 2
C45A C 1.1121(17) 0.246(3) 0.1550(10) 0.112(6) Uani 0.65 1 d D U P H 2
H45A H 1.188397 0.217249 0.174194 0.134 Uiso 0.65 1 calc R U P H 2
C46A C 0.9897(16) 0.250(3) 0.1824(10) 0.101(6) Uani 0.65 1 d D U P H 2
H46A H 0.983210 0.230117 0.221022 0.121 Uiso 0.65 1 calc R U P H 2
C48B C 0.779(3) -0.158(2) 0.0661(18) 0.084(4) Uani 0.35 1 d D U P F 2
H48C H 0.846616 -0.189859 0.037232 0.101 Uiso 0.35 1 calc R U P F 2
H48D H 0.755279 -0.221958 0.089971 0.101 Uiso 0.35 1 calc R U P F 2
P3B P 1.000000 0.000000 0.500000 0.079(2) Uani 0.75 2 d DS U P . .
F1B F 1.1189(16) 0.0873(11) 0.5116(6) 0.130(5) Uani 0.75 1 d . U P . .
F2B F 0.9457(11) 0.1137(13) 0.4708(4) 0.131(6) Uani 0.75 1 d D U P . .
F3B F 0.9397(13) 0.0579(12) 0.5616(5) 0.111(4) Uani 0.75 1 d . U P . .

loop_
_atom_site_aniso_label
_atom_site_aniso_U_11
_atom_site_aniso_U_22
_atom_site_aniso_U_33
_atom_site_aniso_U_23
_atom_site_aniso_U_13
_atom_site_aniso_U_12
Au1 0.03030(15) 0.02679(14) 0.03433(16) -0.00260(10) -0.00397(10) 0.00375(10)
S1 0.0597(19) 0.0519(17) 0.0423(15) -0.0026(13) 0.0058(14) 0.0276(15)
P1 0.0343(10) 0.0268(9) 0.0371(10) -0.0024(8) -0.0074(8) 0.0028(7)
P2 0.0372(11) 0.0424(11) 0.0358(11) -0.0043(9) 0.0036(9) 0.0070(9)
C1 0.032(4) 0.024(3) 0.034(4) 0.001(3) -0.002(3) 0.007(3)
C2 0.039(4) 0.035(4) 0.040(4) -0.001(3) 0.005(3) 0.000(3)
C3 0.038(5) 0.042(5) 0.060(6) 0.008(4) 0.004(4) -0.005(4)
C4 0.070(7) 0.063(7) 0.064(7) 0.011(5) 0.017(6) -0.016(5)
C8 0.042(5) 0.038(4) 0.063(6) -0.002(4) 0.002(4) -0.011(4)
C9 0.042(5) 0.042(5) 0.047(5) -0.009(4) -0.005(4) -0.007(4)
C10 0.022(3) 0.033(4) 0.047(4) 0.001(3) -0.001(3) 0.004(3)
C11 0.022(3) 0.035(4) 0.040(4) -0.004(3) -0.005(3) 0.004(3)
C12 0.038(5) 0.059(6) 0.040(5) -0.001(4) -0.005(4) -0.012(4)
C13 0.041(5) 0.069(6) 0.034(4) 0.001(4) -0.004(4) -0.003(4)
C14 0.042(5) 0.038(4) 0.039(4) 0.007(3) 0.001(4) 0.007(3)
C15 0.054(5) 0.055(5) 0.047(5) 0.020(4) 0.007(4) 0.004(4)
C16 0.128(11) 0.088(9) 0.080(8) 0.006(7) 0.060(8) -0.016(8)
C17 0.066(8) 0.160(12) 0.092(9) 0.054(9) 0.013(7) -0.025(8)
C18 0.095(10) 0.083(9) 0.124(11) 0.051(8) 0.020(8) 0.008(7)
C19 0.031(4) 0.027(3) 0.040(4) 0.003(3) -0.001(3) 0.000(3)
C20 0.023(3) 0.016(3) 0.040(4) 0.000(3) -0.009(3) 0.002(2)
C21 0.035(4) 0.029(4) 0.042(4) 0.000(3) -0.001(3) 0.007(3)
C22 0.042(5) 0.033(4) 0.047(5) 0.000(3) -0.005(4) 0.008(3)
C23 0.061(6) 0.048(5) 0.053(5) 0.010(4) -0.008(5) 0.018(4)
C24 0.075(7) 0.041(5) 0.063(6) 0.018(4) 0.015(5) 0.027(5)
C25 0.060(6) 0.032(4) 0.070(6) 0.002(4) 0.009(5) 0.007(4)
C26 0.049(5) 0.032(4) 0.063(6) 0.003(4) 0.003(4) 0.007(4)
C27 0.054(6) 0.039(5) 0.064(6) 0.008(4) 0.006(5) 0.013(4)
C28 0.062(7) 0.054(6) 0.084(8) 0.009(6) 0.002(6) 0.034(5)
C29 0.043(6) 0.062(7) 0.084(8) -0.010(6) 0.003(5) 0.009(5)
C30 0.039(6) 0.066(7) 0.111(10) 0.010(7) 0.020(6) -0.007(5)
C31 0.044(5) 0.041(5) 0.104(9) 0.016(5) 0.006(6) 0.004(4)
C32 0.031(4) 0.032(4) 0.046(4) -0.006(3) -0.007(3) 0.006(3)
C33 0.040(4) 0.042(4) 0.043(4) 0.002(3) -0.010(3) -0.003(3)
C35 0.059(6) 0.060(6) 0.039(5) 0.004(4) 0.003(4) 0.013(5)
C36 0.134(13) 0.076(8) 0.048(6) 0.011(6) -0.016(7) 0.008(8)
C37 0.168(18) 0.092(11) 0.076(9) 0.023(8) -0.043(10) 0.014(11)
C38 0.156(16) 0.113(13) 0.076(10) 0.047(9) -0.023(10) 0.038(11)
C39 0.101(10) 0.078(8) 0.069(8) 0.003(6) -0.003(7) 0.034(8)
C40 0.086(8) 0.062(7) 0.055(6) 0.006(5) -0.007(6) 0.028(6)
C47 0.056(5) 0.051(5) 0.075(5) -0.023(4) 0.000(5) -0.012(4)
P3A 0.066(3) 0.081(3) 0.046(2) -0.007(2) -0.008(2) -0.009(2)
F1A 0.080(7) 0.090(8) 0.047(5) 0.010(5) -0.016(5) -0.024(6)
F2A 0.083(9) 0.147(13) 0.095(9) 0.016(9) -0.032(7) -0.011(8)
F3A 0.116(12) 0.107(11) 0.126(12) -0.009(9) -0.020(9) -0.033(9)
F4A 0.114(12) 0.054(7) 0.25(2) -0.004(10) -0.076(13) 0.012(7)
F5A 0.157(15) 0.143(13) 0.061(7) 0.019(8) 0.028(8) -0.029(11)
F6A 0.144(14) 0.170(15) 0.076(9) -0.059(9) 0.018(9) -0.015(12)
O1A 0.106(9) 0.081(8) 0.101(8) -0.017(7) 0.001(8) -0.024(7)
C5A 0.13(3) 0.077(18) 0.11(3) 0.033(16) 0.03(3) -0.043(19)
C6A 0.11(3) 0.13(3) 0.14(3) 0.04(3) 0.07(2) -0.01(2)
C7A 0.18(4) 0.11(3) 0.062(18) 0.027(19) 0.00(2) -0.04(3)
C34A 0.041(5) 0.039(5) 0.039(5) 0.000(4) -0.014(4) 0.005(4)
C41B 0.053(11) 0.156(16) 0.080(14) -0.033(12) 0.006(10) 0.019(11)
C42B 0.045(10) 0.170(14) 0.096(13) -0.017(12) 0.014(10) 0.015(11)
C43B 0.049(10) 0.180(14) 0.099(13) -0.017(11) 0.014(9) 0.021(11)
C44B 0.054(10) 0.174(16) 0.095(14) -0.023(12) 0.015(10) 0.025(11)
C45B 0.052(9) 0.162(16) 0.088(14) -0.033(11) 0.012(9) 0.025(10)
C46B 0.046(10) 0.144(17) 0.076(15) -0.041(12) 0.007(9) 0.022(11)
C48A 0.085(8) 0.068(7) 0.083(7) -0.025(6) -0.008(6) -0.023(7)
O1B 0.099(9) 0.078(8) 0.094(8) -0.016(7) 0.000(8) -0.023(8)
C01Q 0.09(2) 0.09(2) 0.10(2) 0.026(17) 0.00(2) -0.052(18)
C9A 0.14(3) 0.10(3) 0.14(3) 0.06(2) 0.10(3) 0.04(2)
C34B 0.053(8) 0.058(8) 0.050(7) -0.003(7) -0.012(7) -0.005(7)
C41A 0.032(8) 0.082(12) 0.056(11) -0.035(9) 0.014(7) -0.014(8)
C42A 0.034(9) 0.161(15) 0.085(12) -0.017(12) 0.018(9) -0.009(10)
C43 0.12(2) 0.08(2) 0.09(2) 0.061(17) 0.003(19) -0.019(18)
C43A 0.056(9) 0.184(14) 0.098(12) -0.009(11) 0.014(9) 0.015(10)
C44A 0.054(9) 0.183(15) 0.105(13) -0.023(11) 0.015(10) 0.022(10)
C45A 0.052(8) 0.169(15) 0.096(13) -0.028(11) 0.009(9) 0.020(9)
C46A 0.047(8) 0.144(15) 0.087(13) -0.048(11) 0.004(8) 0.026(9)
C48B 0.088(8) 0.062(7) 0.085(7) -0.027(6) -0.003(7) -0.021(6)
P3B 0.054(3) 0.113(5) 0.056(3) -0.020(3) -0.012(3) 0.016(4)
F1B 0.163(13) 0.089(8) 0.142(11) 0.020(8) 0.068(10) -0.009(8)
F2B 0.067(7) 0.224(15) 0.072(7) -0.060(8) 0.007(5) 0.037(8)
F3B 0.113(9) 0.117(9) 0.095(8) -0.005(7) 0.007(7) 0.016(7)

loop_
_atom_type_symbol
_atom_type_description
_atom_type_scat_dispersion_real
_atom_type_scat_dispersion_imag
_atom_type_scat_source
C C 0.0033 0.0016 'International Tables Vol C Tables 4.2.6.8 and 6.1.1.4'
H H 0.0000 0.0000 'International Tables Vol C Tables 4.2.6.8 and 6.1.1.4'
Au Au -2.0133 8.8022 'International Tables Vol C Tables 4.2.6.8 and 6.1.1.4'
F F 0.0171 0.0103 'International Tables Vol C Tables 4.2.6.8 and 6.1.1.4'
O O 0.0106 0.0060 'International Tables Vol C Tables 4.2.6.8 and 6.1.1.4'
P P 0.1023 0.0942 'International Tables Vol C Tables 4.2.6.8 and 6.1.1.4'
S S 0.1246 0.1234 'International Tables Vol C Tables 4.2.6.8 and 6.1.1.4'

loop_
_geom_angle_atom_site_label_1
_geom_angle_atom_site_label_2
_geom_angle_atom_site_label_3
_geom_angle
_geom_angle_site_symmetry_1
_geom_angle_site_symmetry_3
_geom_angle_publ_flag
P1 Au1 P2 84.04(8) . . ?
C1 Au1 P1 177.7(2) . . ?
C1 Au1 P2 98.0(2) . . ?
C1 Au1 C20 81.3(3) . . ?
C20 Au1 P1 96.64(19) . . ?
C20 Au1 P2 178.16(19) . . ?
C47 S1 C34A 102.8(7) . . ?
C21 P1 Au1 114.7(3) . . ?
C21 P1 C33 105.1(4) . . ?
C32 P1 Au1 115.0(3) . . ?
C32 P1 C21 109.1(4) . . ?
C32 P1 C33 105.4(4) . . ?
C33 P1 Au1 106.6(3) . . ?
C35 P2 Au1 113.4(3) . . ?
C35 P2 C34A 105.3(5) . . ?
C35 P2 C41B 117.6(13) . . ?
C35 P2 C34B 83.2(8) . . ?
C35 P2 C41A 106.5(7) . . ?
C34A P2 Au1 105.5(4) . . ?
C41B P2 Au1 108.9(13) . . ?
C41B P2 C34A 105(2) . . ?
C34B P2 Au1 107.1(8) . . ?
C34B P2 C41A 122.1(10) . . ?
C41A P2 Au1 118.9(5) . . ?
C2 C1 Au1 126.3(6) . . ?
C2 C1 C10 121.4(7) . . ?
C10 C1 Au1 112.3(6) . . ?
C1 C2 H2 119.2 . . ?
C1 C2 C3 121.5(8) . . ?
C3 C2 H2 119.2 . . ?
C2 C3 C4 120.9(9) . . ?
C8 C3 C2 116.9(8) . . ?
C8 C3 C4 122.1(8) . . ?
C3 C4 C5A 109.6(16) . . ?
C3 C4 C01Q 111.2(18) . . ?
C6A C4 C3 109.7(19) . . ?
C6A C4 C5A 107(2) . . ?
C6A C4 C7A 109(3) . . ?
C7A C4 C3 114.2(19) . . ?
C7A C4 C5A 107(3) . . ?
C9A C4 C3 107.1(16) . . ?
C9A C4 C01Q 114(3) . . ?
C9A C4 C43 110(3) . . ?
C43 C4 C3 106.8(16) . . ?
C43 C4 C01Q 108(2) . . ?
C3 C8 H8 119.1 . . ?
C9 C8 C3 121.8(8) . . ?
C9 C8 H8 119.1 . . ?
C8 C9 H9 119.4 . . ?
C8 C9 C10 121.2(8) . . ?
C10 C9 H9 119.4 . . ?
C1 C10 C9 117.3(8) . . ?
C1 C10 C11 117.3(7) . . ?
C9 C10 C11 125.5(8) . . ?
C12 C11 C10 125.7(7) . . ?
C12 C11 C20 117.0(8) . . ?
C20 C11 C10 117.2(7) . . ?
C11 C12 H12 119.4 . . ?
C13 C12 C11 121.3(8) . . ?
C13 C12 H12 119.4 . . ?
C12 C13 H13 119.0 . . ?
C12 C13 C14 122.1(8) . . ?
C14 C13 H13 119.0 . . ?
C13 C14 C15 122.1(8) . . ?
C13 C14 C19 116.2(8) . . ?
C19 C14 C15 121.7(8) . . ?
C14 C15 C16 108.3(8) . . ?
C17 C15 C14 112.5(9) . . ?
C17 C15 C16 105.9(11) . . ?
C18 C15 C14 109.0(9) . . ?
C18 C15 C16 107.3(11) . . ?
C18 C15 C17 113.5(12) . . ?
C15 C16 H16A 109.5 . . ?
C15 C16 H16B 109.5 . . ?
C15 C16 H16C 109.5 . . ?
H16A C16 H16B 109.5 . . ?
H16A C16 H16C 109.5 . . ?
H16B C16 H16C 109.5 . . ?
C15 C17 H17A 109.5 . . ?
C15 C17 H17B 109.5 . . ?
C15 C17 H17C 109.5 . . ?
H17A C17 H17B 109.5 . . ?
H17A C17 H17C 109.5 . . ?
H17B C17 H17C 109.5 . . ?
C15 C18 H18A 109.5 . . ?
C15 C18 H18B 109.5 . . ?
C15 C18 H18C 109.5 . . ?
H18A C18 H18B 109.5 . . ?
H18A C18 H18C 109.5 . . ?
H18B C18 H18C 109.5 . . ?
C14 C19 H19 119.4 . . ?
C20 C19 C14 121.1(7) . . ?
C20 C19 H19 119.4 . . ?
C11 C20 Au1 111.8(6) . . ?
C19 C20 Au1 125.8(5) . . ?
C19 C20 C11 122.4(7) . . ?
C22 C21 P1 119.3(6) . . ?
C22 C21 C26 119.7(8) . . ?
C26 C21 P1 120.8(6) . . ?
C21 C22 H22 120.5 . . ?
C23 C22 C21 119.1(8) . . ?
C23 C22 H22 120.5 . . ?
C22 C23 H23 120.0 . . ?
C22 C23 C24 120.0(9) . . ?
C24 C23 H23 120.0 . . ?
C23 C24 H24 119.7 . . ?
C25 C24 C23 120.6(9) . . ?
C25 C24 H24 119.7 . . ?
C24 C25 H25 119.7 . . ?
C24 C25 C26 120.6(9) . . ?
C26 C25 H25 119.7 . . ?
C21 C26 H26 120.0 . . ?
C25 C26 C21 120.0(9) . . ?
C25 C26 H26 120.0 . . ?
C28 C27 H27 119.4 . . ?
C28 C27 C32 121.1(10) . . ?
C32 C27 H27 119.4 . . ?
C27 C28 H28 120.3 . . ?
C29 C28 C27 119.5(9) . . ?
C29 C28 H28 120.3 . . ?
C28 C29 H29 119.7 . . ?
C28 C29 C30 120.6(10) . . ?
C30 C29 H29 119.7 . . ?
C29 C30 H30 119.8 . . ?
C29 C30 C31 120.4(11) . . ?
C31 C30 H30 119.8 . . ?
C30 C31 H31 119.7 . . ?
C32 C31 C30 120.5(10) . . ?
C32 C31 H31 119.7 . . ?
C27 C32 P1 118.3(7) . . ?
C31 C32 P1 123.9(7) . . ?
C31 C32 C27 117.8(8) . . ?
P1 C33 H33A 109.2 . . ?
P1 C33 H33B 109.2 . . ?
P1 C33 H33 119.7 . . ?
H33A C33 H33B 107.9 . . ?
C34A C33 P1 111.9(6) . . ?
C34A C33 H33A 109.2 . . ?
C34A C33 H33B 109.2 . . ?
C34B C33 P1 120.6(11) . . ?
C34B C33 H33 119.7 . . ?
C36 C35 P2 121.6(9) . . ?
C40 C35 P2 119.3(8) . . ?
C40 C35 C36 119.1(10) . . ?
C35 C36 H36 120.0 . . ?
C37 C36 C35 120.0(13) . . ?
C37 C36 H36 120.0 . . ?
C36 C37 H37 120.0 . . ?
C38 C37 C36 120.1(14) . . ?
C38 C37 H37 120.0 . . ?
C37 C38 H38 119.6 . . ?
C37 C38 C39 120.8(13) . . ?
C39 C38 H38 119.6 . . ?
C38 C39 H39 120.1 . . ?
C40 C39 C38 119.9(13) . . ?
C40 C39 H39 120.1 . . ?
C35 C40 H40 120.0 . . ?
C39 C40 C35 120.0(11) . . ?
C39 C40 H40 120.0 . . ?
S1 C47 H47A 107.4 . . ?
S1 C47 H47B 107.4 . . ?
S1 C47 H47C 108.0 . . ?
S1 C47 H47D 108.0 . . ?
H47A C47 H47B 106.9 . . ?
H47C C47 H47D 107.3 . . ?
C48A C47 S1 119.9(17) . . ?
C48A C47 H47A 107.4 . . ?
C48A C47 H47B 107.4 . . ?
C48B C47 S1 117(2) . . ?
C48B C47 H47C 108.0 . . ?
C48B C47 H47D 108.0 . . ?
F1A P3A F4A 86.7(7) . . ?
F1A P3A F5A 88.1(7) . . ?
F1A P3A F6A 88.7(8) . . ?
F2A P3A F1A 91.9(8) . . ?
F2A P3A F4A 177.5(11) . . ?
F2A P3A F5A 90.7(9) . . ?
F2A P3A F6A 87.2(9) . . ?
F3A P3A F1A 178.6(8) . . ?
F3A P3A F2A 89.3(9) . . ?
F3A P3A F4A 92.1(9) . . ?
F3A P3A F5A 91.2(9) . . ?
F3A P3A F6A 92.1(10) . . ?
F4A P3A F5A 91.4(10) . . ?
F4A P3A F6A 90.6(11) . . ?
F5A P3A F6A 176.1(10) . . ?
C48A O1A H1A 136.5 . . ?
C4 C5A H5AA 109.5 . . ?
C4 C5A H5AB 109.5 . . ?
C4 C5A H5AC 109.5 . . ?
H5AA C5A H5AB 109.5 . . ?
H5AA C5A H5AC 109.5 . . ?
H5AB C5A H5AC 109.5 . . ?
C4 C6A H6AA 109.5 . . ?
C4 C6A H6AB 109.5 . . ?
C4 C6A H6AC 109.5 . . ?
H6AA C6A H6AB 109.5 . . ?
H6AA C6A H6AC 109.5 . . ?
H6AB C6A H6AC 109.5 . . ?
C4 C7A H7AA 109.5 . . ?
C4 C7A H7AB 109.5 . . ?
C4 C7A H7AC 109.5 . . ?
H7AA C7A H7AB 109.5 . . ?
H7AA C7A H7AC 109.5 . . ?
H7AB C7A H7AC 109.5 . . ?
S1 C34A P2 112.1(5) . . ?
S1 C34A H34A 108.9 . . ?
P2 C34A H34A 108.9 . . ?
C33 C34A S1 111.5(7) . . ?
C33 C34A P2 106.3(6) . . ?
C33 C34A H34A 108.9 . . ?
C42B C41B P2 119.4(17) . . ?
C42B C41B C46B 120.6(13) . . ?
C46B C41B P2 119.9(17) . . ?
C41B C42B H42B 120.3 . . ?
C41B C42B C43B 119.3(14) . . ?
C43B C42B H42B 120.3 . . ?
C42B C43B H43B 120.0 . . ?
C44B C43B C42B 120.0(14) . . ?
C44B C43B H43B 120.0 . . ?
C43B C44B H44B 119.6 . . ?
C43B C44B C45B 120.8(14) . . ?
C45B C44B H44B 119.6 . . ?
C44B C45B H45B 120.6 . . ?
C44B C45B C46B 118.9(15) . . ?
C46B C45B H45B 120.6 . . ?
C41B C46B C45B 120.0(15) . . ?
C41B C46B H46B 120.0 . . ?
C45B C46B H46B 120.0 . . ?
C47 C48A H48A 109.0 . . ?
C47 C48A H48B 109.0 . . ?
O1A C48A C47 113.0(19) . . ?
O1A C48A H48A 109.0 . . ?
O1A C48A H48B 109.0 . . ?
H48A C48A H48B 107.8 . . ?
C48B O1B H1B 98.4 . . ?
C4 C01Q H01A 109.5 . . ?
C4 C01Q H01B 109.5 . . ?
C4 C01Q H01C 109.5 . . ?
H01A C01Q H01B 109.5 . . ?
H01A C01Q H01C 109.5 . . ?
H01B C01Q H01C 109.5 . . ?
C4 C9A H9AA 109.5 . . ?
C4 C9A H9AB 109.5 . . ?
C4 C9A H9AC 109.5 . . ?
H9AA C9A H9AB 109.5 . . ?
H9AA C9A H9AC 109.5 . . ?
H9AB C9A H9AC 109.5 . . ?
P2 C34B H34B 119.5 . . ?
C33 C34B P2 120.9(17) . . ?
C33 C34B H34B 119.5 . . ?
C42A C41A P2 120.8(10) . . ?
C42A C41A C46A 120.1(12) . . ?
C46A C41A P2 119.1(11) . . ?
C41A C42A H42A 120.3 . . ?
C41A C42A C43A 119.4(14) . . ?
C43A C42A H42A 120.3 . . ?
C4 C43 H43A 109.5 . . ?
C4 C43 H43C 109.5 . . ?
C4 C43 H43D 109.5 . . ?
H43A C43 H43C 109.5 . . ?
H43A C43 H43D 109.5 . . ?
H43C C43 H43D 109.5 . . ?
C42A C43A H43E 120.3 . . ?
C44A C43A C42A 119.4(14) . . ?
C44A C43A H43E 120.3 . . ?
C43A C44A H44A 121.0 . . ?
C45A C44A C43A 118.0(15) . . ?
C45A C44A H44A 121.0 . . ?
C44A C45A H45A 119.1 . . ?
C44A C45A C46A 121.8(14) . . ?
C46A C45A H45A 119.1 . . ?
C41A C46A H46A 120.8 . . ?
C45A C46A C41A 118.4(13) . . ?
C45A C46A H46A 120.8 . . ?
C47 C48B H48C 112.0 . . ?
C47 C48B H48D 112.0 . . ?
O1B C48B C47 99.0(18) . . ?
O1B C48B H48C 112.0 . . ?
O1B C48B H48D 112.0 . . ?
H48C C48B H48D 109.7 . . ?
F1B P3B F1B 180.0 . 2_756 ?
F1B P3B F2B 100.5(7) 2_756 . ?
F1B P3B F2B 79.5(7) . . ?
F1B P3B F2B 79.5(7) 2_756 2_756 ?
F1B P3B F2B 100.5(7) . 2_756 ?
F1B P3B F3B 87.8(7) . 2_756 ?
F1B P3B F3B 92.2(7) . . ?
F1B P3B F3B 92.2(7) 2_756 2_756 ?
F1B P3B F3B 87.8(7) 2_756 . ?
F2B P3B F2B 180.0(7) 2_756 . ?
F3B P3B F2B 89.5(6) 2_756 . ?
F3B P3B F2B 90.5(6) . . ?
F3B P3B F2B 90.5(6) 2_756 2_756 ?
F3B P3B F2B 89.5(6) . 2_756 ?
F3B P3B F3B 180.0 2_756 . ?

loop_
_geom_bond_atom_site_label_1
_geom_bond_atom_site_label_2
_geom_bond_distance
_geom_bond_site_symmetry_2
_geom_bond_publ_flag
Au1 P1 2.374(2) . ?
Au1 P2 2.382(2) . ?
Au1 C1 2.092(7) . ?
Au1 C20 2.111(7) . ?
S1 C47 1.799(15) . ?
S1 C34A 1.802(11) . ?
P1 C21 1.804(8) . ?
P1 C32 1.804(8) . ?
P1 C33 1.828(8) . ?
P2 C35 1.799(10) . ?
P2 C34A 1.891(10) . ?
P2 C41B 1.801(16) . ?
P2 C34B 1.805(18) . ?
P2 C41A 1.805(11) . ?
C1 C2 1.362(11) . ?
C1 C10 1.397(11) . ?
C2 H2 0.9500 . ?
C2 C3 1.414(12) . ?
C3 C4 1.526(14) . ?
C3 C8 1.384(13) . ?
C4 C5A 1.55(2) . ?
C4 C6A 1.48(3) . ?
C4 C7A 1.50(2) . ?
C4 C01Q 1.54(2) . ?
C4 C9A 1.48(3) . ?
C4 C43 1.50(2) . ?
C8 H8 0.9500 . ?
C8 C9 1.374(14) . ?
C9 H9 0.9500 . ?
C9 C10 1.402(11) . ?
C10 C11 1.461(12) . ?
C11 C12 1.383(12) . ?
C11 C20 1.394(9) . ?
C12 H12 0.9500 . ?
C12 C13 1.364(13) . ?
C13 H13 0.9500 . ?
C13 C14 1.403(12) . ?
C14 C15 1.540(13) . ?
C14 C19 1.405(11) . ?
C15 C16 1.566(16) . ?
C15 C17 1.489(17) . ?
C15 C18 1.478(16) . ?
C16 H16A 0.9800 . ?
C16 H16B 0.9800 . ?
C16 H16C 0.9800 . ?
C17 H17A 0.9800 . ?
C17 H17B 0.9800 . ?
C17 H17C 0.9800 . ?
C18 H18A 0.9800 . ?
C18 H18B 0.9800 . ?
C18 H18C 0.9800 . ?
C19 H19 0.9500 . ?
C19 C20 1.355(11) . ?
C21 C22 1.391(11) . ?
C21 C26 1.399(12) . ?
C22 H22 0.9500 . ?
C22 C23 1.386(12) . ?
C23 H23 0.9500 . ?
C23 C24 1.396(15) . ?
C24 H24 0.9500 . ?
C24 C25 1.349(15) . ?
C25 H25 0.9500 . ?
C25 C26 1.371(13) . ?
C26 H26 0.9500 . ?
C27 H27 0.9500 . ?
C27 C28 1.389(14) . ?
C27 C32 1.405(11) . ?
C28 H28 0.9500 . ?
C28 C29 1.363(17) . ?
C29 H29 0.9500 . ?
C29 C30 1.367(16) . ?
C30 H30 0.9500 . ?
C30 C31 1.393(15) . ?
C31 H31 0.9500 . ?
C31 C32 1.379(14) . ?
C33 H33A 0.9900 . ?
C33 H33B 0.9900 . ?
C33 H33 0.9500 . ?
C33 C34A 1.512(12) . ?
C33 C34B 1.325(18) . ?
C35 C36 1.407(15) . ?
C35 C40 1.405(14) . ?
C36 H36 0.9500 . ?
C36 C37 1.393(19) . ?
C37 H37 0.9500 . ?
C37 C38 1.36(2) . ?
C38 H38 0.9500 . ?
C38 C39 1.41(2) . ?
C39 H39 0.9500 . ?
C39 C40 1.373(16) . ?
C40 H40 0.9500 . ?
C47 H47A 0.9900 . ?
C47 H47B 0.9900 . ?
C47 H47C 0.9900 . ?
C47 H47D 0.9900 . ?
C47 C48A 1.489(17) . ?
C47 C48B 1.502(9) . ?
P3A F1A 1.555(12) . ?
P3A F2A 1.538(14) . ?
P3A F3A 1.527(15) . ?
P3A F4A 1.555(14) . ?
P3A F5A 1.563(14) . ?
P3A F6A 1.569(14) . ?
O1A H1A 0.8401 . ?
O1A C48A 1.417(9) . ?
C5A H5AA 0.9800 . ?
C5A H5AB 0.9800 . ?
C5A H5AC 0.9800 . ?
C6A H6AA 0.9800 . ?
C6A H6AB 0.9800 . ?
C6A H6AC 0.9800 . ?
C7A H7AA 0.9800 . ?
C7A H7AB 0.9800 . ?
C7A H7AC 0.9800 . ?
C34A H34A 1.0000 . ?
C41B C42B 1.379(11) . ?
C41B C46B 1.383(11) . ?
C42B H42B 0.9500 . ?
C42B C43B 1.382(11) . ?
C43B H43B 0.9500 . ?
C43B C44B 1.382(11) . ?
C44B H44B 0.9500 . ?
C44B C45B 1.383(12) . ?
C45B H45B 0.9500 . ?
C45B C46B 1.386(12) . ?
C46B H46B 0.9500 . ?
C48A H48A 0.9900 . ?
C48A H48B 0.9900 . ?
O1B H1B 0.8200 . ?
O1B C48B 1.419(10) . ?
C01Q H01A 0.9800 . ?
C01Q H01B 0.9800 . ?
C01Q H01C 0.9800 . ?
C9A H9AA 0.9800 . ?
C9A H9AB 0.9800 . ?
C9A H9AC 0.9800 . ?
C34B H34B 0.9500 . ?
C41A C42A 1.392(13) . ?
C41A C46A 1.399(13) . ?
C42A H42A 0.9500 . ?
C42A C43A 1.395(13) . ?
C43 H43A 0.9800 . ?
C43 H43C 0.9800 . ?
C43 H43D 0.9800 . ?
C43A H43E 0.9500 . ?
C43A C44A 1.389(14) . ?
C44A H44A 0.9500 . ?
C44A C45A 1.384(14) . ?
C45A H45A 0.9500 . ?
C45A C46A 1.389(13) . ?
C46A H46A 0.9500 . ?
C48B H48C 0.9900 . ?
C48B H48D 0.9900 . ?
P3B F1B 1.473(15) . ?
P3B F1B 1.473(15) 2_756 ?
P3B F2B 1.607(13) 2_756 ?
P3B F2B 1.607(13) . ?
P3B F3B 1.580(12) 2_756 ?
P3B F3B 1.580(12) . ?

loop_
_geom_torsion_atom_site_label_1
_geom_torsion_atom_site_label_2
_geom_torsion_atom_site_label_3
_geom_torsion_atom_site_label_4
_geom_torsion
_geom_torsion_site_symmetry_1
_geom_torsion_site_symmetry_2
_geom_torsion_site_symmetry_3
_geom_torsion_site_symmetry_4
_geom_torsion_publ_flag
Au1 P1 C21 C22 12.2(8) . . . . ?
Au1 P1 C21 C26 -162.8(7) . . . . ?
Au1 P1 C32 C27 39.3(8) . . . . ?
Au1 P1 C32 C31 -141.3(8) . . . . ?
Au1 P1 C33 C34A 39.5(7) . . . . ?
Au1 P1 C33 C34B 6.6(10) . . . . ?
Au1 P2 C35 C36 -142.2(10) . . . . ?
Au1 P2 C35 C40 37.3(11) . . . . ?
Au1 P2 C34A S1 -76.1(6) . . . . ?
Au1 P2 C34A C33 46.0(7) . . . . ?
Au1 P2 C41B C42B -149(3) . . . . ?
Au1 P2 C41B C46B 34(4) . . . . ?
Au1 P2 C34B C33 -5.3(15) . . . . ?
Au1 P2 C41A C42A -149.4(15) . . . . ?
Au1 P2 C41A C46A 30(2) . . . . ?
Au1 C1 C2 C3 177.7(6) . . . . ?
Au1 C1 C10 C9 -179.0(6) . . . . ?
Au1 C1 C10 C11 0.6(8) . . . . ?
S1 C47 C48A O1A -45(4) . . . . ?
S1 C47 C48B O1B 84(3) . . . . ?
P1 C21 C22 C23 -175.7(7) . . . . ?
P1 C21 C26 C25 175.7(8) . . . . ?
P1 C33 C34A S1 66.7(7) . . . . ?
P1 C33 C34A P2 -55.8(7) . . . . ?
P1 C33 C34B P2 -0.9(17) . . . . ?
P2 C35 C36 C37 -179.3(13) . . . . ?
P2 C35 C40 C39 179.4(11) . . . . ?
P2 C41B C42B C43B -174(4) . . . . ?
P2 C41B C46B C45B 170(5) . . . . ?
P2 C41A C42A C43A -172(2) . . . . ?
P2 C41A C46A C45A 179(2) . . . . ?
C1 C2 C3 C4 179.8(9) . . . . ?
C1 C2 C3 C8 0.9(13) . . . . ?
C1 C10 C11 C12 179.6(8) . . . . ?
C1 C10 C11 C20 -3.2(10) . . . . ?
C2 C1 C10 C9 -1.3(11) . . . . ?
C2 C1 C10 C11 178.4(7) . . . . ?
C2 C3 C4 C5A 130.5(19) . . . . ?
C2 C3 C4 C6A -112(2) . . . . ?
C2 C3 C4 C7A 11(3) . . . . ?
C2 C3 C4 C01Q 165.9(18) . . . . ?
C2 C3 C4 C9A -69(3) . . . . ?
C2 C3 C4 C43 49(2) . . . . ?
C2 C3 C8 C9 -0.9(14) . . . . ?
C3 C8 C9 C10 -0.1(15) . . . . ?
C4 C3 C8 C9 -179.9(10) . . . . ?
C8 C3 C4 C5A -51(2) . . . . ?
C8 C3 C4 C6A 67(2) . . . . ?
C8 C3 C4 C7A -170(2) . . . . ?
C8 C3 C4 C01Q -15(2) . . . . ?
C8 C3 C4 C9A 109(3) . . . . ?
C8 C3 C4 C43 -132.5(18) . . . . ?
C8 C9 C10 C1 1.2(13) . . . . ?
C8 C9 C10 C11 -178.4(8) . . . . ?
C9 C10 C11 C12 -0.8(13) . . . . ?
C9 C10 C11 C20 176.4(7) . . . . ?
C10 C1 C2 C3 0.3(12) . . . . ?
C10 C11 C12 C13 177.0(8) . . . . ?
C10 C11 C20 Au1 4.0(8) . . . . ?
C10 C11 C20 C19 -177.3(7) . . . . ?
C11 C12 C13 C14 0.2(15) . . . . ?
C12 C11 C20 Au1 -178.5(6) . . . . ?
C12 C11 C20 C19 0.1(11) . . . . ?
C12 C13 C14 C15 179.8(9) . . . . ?
C12 C13 C14 C19 -0.1(14) . . . . ?
C13 C14 C15 C16 32.7(13) . . . . ?
C13 C14 C15 C17 149.4(11) . . . . ?
C13 C14 C15 C18 -83.8(12) . . . . ?
C13 C14 C19 C20 -0.1(12) . . . . ?
C14 C19 C20 Au1 178.4(6) . . . . ?
C14 C19 C20 C11 0.0(11) . . . . ?
C15 C14 C19 C20 -179.9(7) . . . . ?
C19 C14 C15 C16 -147.4(10) . . . . ?
C19 C14 C15 C17 -30.7(14) . . . . ?
C19 C14 C15 C18 96.1(11) . . . . ?
C20 C11 C12 C13 -0.3(13) . . . . ?
C21 P1 C32 C27 169.8(7) . . . . ?
C21 P1 C32 C31 -10.9(9) . . . . ?
C21 P1 C33 C34A -82.6(7) . . . . ?
C21 P1 C33 C34B -115.5(10) . . . . ?
C21 C22 C23 C24 0.5(15) . . . . ?
C22 C21 C26 C25 0.7(14) . . . . ?
C22 C23 C24 C25 -0.5(16) . . . . ?
C23 C24 C25 C26 0.6(16) . . . . ?
C24 C25 C26 C21 -0.7(16) . . . . ?
C26 C21 C22 C23 -0.6(14) . . . . ?
C27 C28 C29 C30 -0.5(18) . . . . ?
C28 C27 C32 P1 177.0(8) . . . . ?
C28 C27 C32 C31 -2.5(15) . . . . ?
C28 C29 C30 C31 -0.2(19) . . . . ?
C29 C30 C31 C32 -0.4(19) . . . . ?
C30 C31 C32 P1 -177.7(9) . . . . ?
C30 C31 C32 C27 1.7(16) . . . . ?
C32 P1 C21 C22 -118.4(7) . . . . ?
C32 P1 C21 C26 66.5(8) . . . . ?
C32 P1 C33 C34A 162.2(6) . . . . ?
C32 P1 C33 C34B 129.3(10) . . . . ?
C32 C27 C28 C29 1.9(17) . . . . ?
C33 P1 C21 C22 129.0(7) . . . . ?
C33 P1 C21 C26 -46.1(8) . . . . ?
C33 P1 C32 C27 -77.9(7) . . . . ?
C33 P1 C32 C31 101.5(9) . . . . ?
C35 P2 C34A S1 163.6(6) . . . . ?
C35 P2 C34A C33 -74.3(7) . . . . ?
C35 P2 C41B C42B -18(4) . . . . ?
C35 P2 C41B C46B 165(3) . . . . ?
C35 P2 C34B C33 -117.8(14) . . . . ?
C35 P2 C41A C42A -19.8(19) . . . . ?
C35 P2 C41A C46A 159.3(18) . . . . ?
C35 C36 C37 C38 1(3) . . . . ?
C36 C35 C40 C39 -1.0(19) . . . . ?
C36 C37 C38 C39 -4(3) . . . . ?
C37 C38 C39 C40 4(3) . . . . ?
C38 C39 C40 C35 -1(2) . . . . ?
C40 C35 C36 C37 1(2) . . . . ?
C47 S1 C34A P2 -93.7(7) . . . . ?
C47 S1 C34A C33 147.2(7) . . . . ?
C34A S1 C47 C48A -72.8(19) . . . . ?
C34A P2 C35 C36 -27.3(12) . . . . ?
C34A P2 C35 C40 152.2(10) . . . . ?
C34A P2 C41B C42B 98(3) . . . . ?
C34A P2 C41B C46B -79(4) . . . . ?
C41B P2 C35 C36 89(2) . . . . ?
C41B P2 C35 C40 -91(2) . . . . ?
C41B P2 C34A S1 38.8(12) . . . . ?
C41B P2 C34A C33 160.9(12) . . . . ?
C41B C42B C43B C44B 1(2) . . . . ?
C42B C41B C46B C45B -7(5) . . . . ?
C42B C43B C44B C45B -1(5) . . . . ?
C43B C44B C45B C46B -3(6) . . . . ?
C44B C45B C46B C41B 7(6) . . . . ?
C46B C41B C42B C43B 3(3) . . . . ?
C34B P2 C35 C36 -36.5(13) . . . . ?
C34B P2 C35 C40 143.0(12) . . . . ?
C34B P2 C41A C42A 73(2) . . . . ?
C34B P2 C41A C46A -108.3(19) . . . . ?
C41A P2 C35 C36 85.0(13) . . . . ?
C41A P2 C35 C40 -95.5(12) . . . . ?
C41A P2 C34B C33 136.9(13) . . . . ?
C41A C42A C43A C44A -18(4) . . . . ?
C42A C41A C46A C45A -2(4) . . . . ?
C42A C43A C44A C45A 20(4) . . . . ?
C43A C44A C45A C46A -14(4) . . . . ?
C44A C45A C46A C41A 4(4) . . . . ?
C46A C41A C42A C43A 9(3) . . . . ?
